data_2008647
loop_
_publ_author_name
'Mark Bown'
'Martin A. Bennett'

_publ_section_title Di-\m-chloro-bis{chloro[(4a,5,6,7,8,8a-\h^6^)-1,2,3,4-tetrahydronaphthalene]ruthenium(II)}
_journal_issue 6
_journal_name_full 'Acta Crystallographica Section C'
_journal_page_first 852
_journal_page_last 854
_journal_paper_doi 10.1107/S0108270199002589
_journal_volume 55
_journal_year 1999
_chemical_formula_iupac '[Ru2 Cl4 (C10 H12)2]'
_chemical_formula_moiety 'C20 H24 Cl4 Ru2'
_chemical_formula_sum 'C20 H24 Cl4 Ru2'
_chemical_formula_weight 608.36
_space_group_IT_number 14
_symmetry_cell_setting monoclinic
_symmetry_space_group_name_Hall '-P 2yn'
_symmetry_space_group_name_H-M 'P 1 21/n 1'
_cell_angle_alpha 90
_cell_angle_beta 105.02(2)
_cell_angle_gamma 90
_cell_formula_units_Z 2
_cell_length_a 7.552(2)
_cell_length_b 18.013(3)
_cell_length_c 8.057(2)
_cell_measurement_reflns_used 25
_cell_measurement_temperature 296.2
_cell_measurement_theta_max 13.4
_cell_measurement_theta_min 10.4
_cell_volume 1058.6(4)
_computing_cell_refinement 'MSC/AFC Diffractometer Control Software'
_computing_data_collection
;
MSC/AFC Diffractometer Control Software
(Molecular Structure Corporation, 1994)
;
_computing_data_reduction 'TEXSAN (Molecular Structure Corporation, 1995)'
_computing_publication_material TEXSAN
_computing_structure_refinement TEXSAN
_computing_structure_solution 'PATTY in DIRDIF92 (Beurskens et al., 1992)'
_diffrn_ambient_temperature 296.2
_diffrn_measurement_device_type 'Rigaku AFC-6S'
_diffrn_measurement_method \w-2\q
_diffrn_radiation_monochromator graphite
_diffrn_radiation_source 'X-ray tube'
_diffrn_radiation_type MoK\a
_diffrn_radiation_wavelength 0.7107
_diffrn_reflns_av_R_equivalents 0.017
_diffrn_reflns_av_sigmaI/netI 0.030
_diffrn_reflns_limit_h_max 8
_diffrn_reflns_limit_h_min 0
_diffrn_reflns_limit_k_max 21
_diffrn_reflns_limit_k_min 0
_diffrn_reflns_limit_l_max 9
_diffrn_reflns_limit_l_min -9
_diffrn_reflns_number 2099
_diffrn_reflns_reduction_process 'Lp corrections applied'
_diffrn_reflns_theta_max 25.05
_diffrn_reflns_theta_min 2.26
_diffrn_standards_decay_% -0.91
_diffrn_standards_interval_count 150
_diffrn_standards_number 3
_exptl_absorpt_coefficient_mu 1.934
_exptl_absorpt_correction_T_max 0.808
_exptl_absorpt_correction_T_min 0.643
_exptl_absorpt_correction_type '\y scans (North et al., 1968)'
_exptl_crystal_colour orange
_exptl_crystal_density_diffrn 1.908
_exptl_crystal_density_method 'not measured'
_exptl_crystal_description block
_exptl_crystal_F_000 600
_exptl_crystal_size_max 0.26
_exptl_crystal_size_mid 0.20
_exptl_crystal_size_min 0.11
_refine_diff_density_max 0.69
_refine_diff_density_min -0.41
_refine_ls_extinction_method none
_refine_ls_goodness_of_fit_all 1.792
_refine_ls_goodness_of_fit_ref 1.916
_refine_ls_hydrogen_treatment noref
_refine_ls_matrix_type full
_refine_ls_number_constraints 11
_refine_ls_number_parameters 117
_refine_ls_number_reflns 1528
_refine_ls_number_restraints 6
_refine_ls_R_factor_all 0.038
_refine_ls_R_factor_gt 0.027
_refine_ls_shift/esd_max 0.0002
_refine_ls_shift/esd_mean 1.2260
_refine_ls_structure_factor_coef F
_refine_ls_weighting_details 'w = 1/[\s^2^(Fo) + 0.00010|Fo|^2^]'
_refine_ls_weighting_scheme calc
_refine_ls_wR_factor_all 0.036
_refine_ls_wR_factor_ref 0.035
_reflns_number_gt 1528
_reflns_number_total 1947
_reflns_threshold_expression I>3\s(I)
_cod_data_source_file ta1223.cif
_cod_data_source_block TA1223
_cod_depositor_comments
;
The following automatic conversions were performed:

'_refine_ls_weighting_scheme' value 'w = 1/[\s^2^(Fo) +
0.00010|Fo|^2^]' was changed to 'calc'. New tag
'_refine_ls_weighting_details' was created. The value of the new tag
was set to 'w = 1/[\s^2^(Fo) + 0.00010|Fo|^2^]'.

Automatic conversion script
Id: cif_fix_values 3143 2015-03-26 13:38:13Z robertas 
;
_cod_original_cell_volume 1058.6(5)
_cod_original_sg_symbol_H-M 'P 21/n'
_cod_database_code 2008647

loop_
_symmetry_equiv_pos_as_xyz
'  +x,  +y,  +z'
1/2-x,1/2+y,1/2-z
'  -x,  -y,  -z'
1/2+x,1/2-y,1/2+z

loop_
_atom_site_label
_atom_site_fract_x
_atom_site_fract_y
_atom_site_fract_z
_atom_site_U_iso_or_equiv
_atom_site_adp_type
_atom_site_calc_flag
_atom_site_calc_attached_atom
_atom_site_refinement_flags
_atom_site_occupancy
Ru1 .19580(3) .061300(10) .09125(3) .03604(8) Uani d ? . 1.000
Cl1 .17130(10) .10053(5) -.19810(10) .0563(3) Uani d ? . 1.000
Cl2 -.13810(10) .06459(4) .02140(10) .0487(2) Uani d ? . 1.000
C1 .0676(5) .1924(2) .3261(5) .0740(10) Uani d ? D 1.000
C2 .0180(10) .2527(5) .1920(10) .109(3) Uiso d ? PD .660(10)
C2' .095(2) .2727(6) .279(2) .081(5) Uiso d ? PD .336
C3 .1810(10) .2886(5) .165(2) .118(4) Uiso d ? PD .664
C3' .129(2) .2700(10) .106(2) .106(7) Uiso d ? PD .336
C4 .3248(8) .2392(3) .1245(6) .096(2) Uani d ? D 1.000
C4a .3366(5) .1625(2) .2056(4) .0571(9) Uani d ? . 1.000
C5 .4638(5) .1086(3) .1776(6) .0790(10) Uani d ? . 1.000
C6 .4715(6) .0387(3) .2358(6) .0960(10) Uani d ? . 1.000
C7 .3499(8) .0153(3) .3294(5) .0870(10) Uani d ? . 1.000
C8a .2134(5) .1402(2) .3000(4) .0498(8) Uani d ? . 1.000
C8 .2201(6) .0657(2) .3630(4) .0670(10) Uani d ? . 1.000
H1a .1069 .2161 .4355 .089 Uiso d ? P .664
H1b -.0419 .1630 .3298 .089 Uiso d ? P .664
H2b -.0400 .2264 .0756 .093 Uiso d ? P .664
H2a -.0732 .2847 .2061 .093 Uiso d ? P .664
H3b .1553 .3294 .0969 .128 Uiso d ? P .664
H3a .2414 .3087 .2877 .128 Uiso d ? P .664
H4b .2943 .2361 .0010 .110 Uiso d ? P .664
H4a .4448 .2641 .1584 .110 Uiso d ? P .664
H5 .5480 .1230 .1140 .094 Uiso c ? . 1.000
H6 .5596 .0051 .2136 .115 Uiso c ? . 1.000
H7 .3543 -.0343 .3703 .104 Uiso c ? . 1.000
H8 .1375 .0502 .4273 .080 Uiso c ? . 1.000

loop_
_atom_site_aniso_label
_atom_site_aniso_U_11
_atom_site_aniso_U_22
_atom_site_aniso_U_33
_atom_site_aniso_U_12
_atom_site_aniso_U_13
_atom_site_aniso_U_23
Ru1 .03220(10) .0393(2) .03500(10) .00440(10) .00580(10) -.00260(10)
Cl1 .0709(6) .0573(6) .0427(4) .0027(5) .0182(4) .0044(4)
Cl2 .0356(4) .0364(4) .0728(6) .0066(3) .0117(4) -.0057(4)
C1 .065(2) .085(3) .074(3) .024(2) .023(2) -.030(2)
C4 .135(5) .080(3) .078(3) -.063(3) .036(3) -.012(2)
C4a .050(2) .070(2) .051(2) -.0250(10) .0120(10) -.0300(10)
C5 .030(2) .124(3) .082(3) -.014(2) .015(2) -.057(3)
C6 .057(2) .123(3) .078(3) .049(3) -.035(2) -.051(3)
C7 .122(4) .068(3) .045(2) .045(2) -.025(2) .002(2)
C8a .049(2) .065(2) .031(2) -.0020(10) .0040(10) -.0130(10)
C8 .090(3) .075(2) .0330(10) -.006(2) .012(2) .005(2)

loop_
_atom_type_symbol
_atom_type_scat_dispersion_real
_atom_type_scat_dispersion_imag
_atom_type_scat_source
C 0.002 0.002
;International Tables for Crystallography
(1992, Vol. C, Tables 4.2.6.8 and 6.1.1.1)
;
H 0.000 0.000
;International Tables for Crystallography
(1992, Vol. C, Table 6.1.1.2)
;
Cl 0.132 0.159
;International Tables for Crystallography
(1992, Vol. C, Tables 4.2.6.8 and 6.1.1.1)
;
Ru -1.420 0.836
;International Tables for Crystallography
(1992, Vol. C, Tables 4.2.6.8 and 6.1.1.1)
;

loop_
_geom_angle_atom_site_label_1
_geom_angle_atom_site_label_2
_geom_angle_atom_site_label_3
_geom_angle_site_symmetry_1
_geom_angle_site_symmetry_3
_geom_angle
_geom_angle_publ_flag
Ru1 Ru1 Cl1 3 . 86.38(3) no
Ru1 Ru1 Cl2 3 . 41.06(3) no
Ru1 Ru1 Cl2 3 3 41.03(3) no
Ru1 Ru1 C4a 3 . 157.00(10) no
Ru1 Ru1 C5 3 . 164.6(2) no
Ru1 Ru1 C6 3 . 132.0(2) no
Ru1 Ru1 C7 3 . 108.7(2) no
Ru1 Ru1 C8a 3 . 125.60(10) no
Ru1 Ru1 C8 3 . 106.1(2) no
Cl1 Ru1 Cl2 . . 87.37(4) yes
Cl1 Ru1 Cl2 . 3 87.18(5) yes
Cl1 Ru1 C4a . . 94.00(10) no
Cl1 Ru1 C5 . . 91.5(2) no
Cl1 Ru1 C6 . . 113.8(3) no
Cl1 Ru1 C7 . . 151.0(2) no
Cl1 Ru1 C8a . . 122.10(10) no
Cl1 Ru1 C8 . . 160.7(2) no
Cl2 Ru1 Cl2 . 3 82.09(4) no
Cl2 Ru1 C4a . . 115.90(10) no
Cl2 Ru1 C5 . . 154.2(2) no
Cl2 Ru1 C6 . . 158.5(3) no
Cl2 Ru1 C7 . . 120.4(2) no
Cl2 Ru1 C8a . . 90.90(10) no
Cl2 Ru1 C8 . . 92.5(2) no
Cl2 Ru1 C4a 3 . 162.00(10) no
Cl2 Ru1 C5 3 . 123.6(2) no
Cl2 Ru1 C6 3 . 94.6(2) no
Cl2 Ru1 C7 3 . 88.7(2) no
Cl2 Ru1 C8a 3 . 149.60(10) no
Cl2 Ru1 C8 3 . 111.9(2) no
C4a Ru1 C5 . . 38.4(2) no
C4a Ru1 C6 . . 68.4(2) no
C4a Ru1 C7 . . 81.5(2) no
C4a Ru1 C8a . . 37.5(2) no
C4a Ru1 C8 . . 68.7(2) no
C5 Ru1 C6 . . 36.5(3) no
C5 Ru1 C7 . . 67.3(3) no
C5 Ru1 C8a . . 68.0(2) no
C5 Ru1 C8 . . 80.2(2) no
C6 Ru1 C7 . . 38.1(3) no
C6 Ru1 C8a . . 81.3(2) no
C6 Ru1 C8 . . 68.9(3) no
C7 Ru1 C8a . . 69.5(2) no
C7 Ru1 C8 . . 38.5(2) no
C8a Ru1 C8 . . 38.6(2) no
Ru1 Cl2 Ru1 . 3 97.91(4) yes
C2 C1 C2' . . 33.1(8) no
C2 C1 C8a . . 114.0(6) no
C2 C1 H1a . . 107.4 no
C2 C1 H1b . . 110.6 no
C2' C1 C8a . . 113.9(9) no
C2' C1 H1a . . 77.2 no
C2' C1 H1b . . 133.3 no
C8a C1 H1a . . 110.2 no
C8a C1 H1b . . 108.5 no
H1a C1 H1b . . 105.9 no
C1 C2 C2' . . 75.0(10) no
C1 C2 C3 . . 111.0(10) no
C1 C2 C3' . . 120.0(10) no
C1 C2 H2b . . 106.7 no
C1 C2 H2a . . 114.6 no
C2' C2 C3 . . 61(2) no
C2' C2 C3' . . 86(2) no
C2' C2 H2b . . 162.8 no
C2' C2 H2a . . 90.6 no
C3 C2 C3' . . 25.0(10) no
C3 C2 H2b . . 103.8 no
C3 C2 H2a . . 115.1 no
C3' C2 H2b . . 78.4 no
C3' C2 H2a . . 122.1 no
H2b C2 H2a . . 104.0 no
C1 C2' C2 . . 72.0(10) no
C1 C2' C3 . . 121.0(10) no
C1 C2' C3' . . 106(2) no
C1 C2' H2a . . 95.2 no
C1 C2' H3a . . 130.2 no
C2 C2' C3 . . 83(2) no
C2 C2' C3' . . 58(2) no
C2 C2' H2a . . 46.6 no
C2 C2' H3a . . 131.2 no
C3 C2' C3' . . 25.0(10) no
C3 C2' H2a . . 105.2 no
C3 C2' H3a . . 48.3 no
C3' C2' H2a . . 88.2 no
C3' C2' H3a . . 73.1 no
H2a C2' H3a . . 133.9 no
C2 C3 C2' . . 36.1(9) no
C2 C3 C3' . . 60(2) no
C2 C3 C4 . . 117.0(10) no
C2 C3 H3b . . 113.5 no
C2 C3 H3a . . 101.1 no
C2' C3 C3' . . 96(2) no
C2' C3 C4 . . 123.0(10) no
C2' C3 H3b . . 123.1 no
C2' C3 H3a . . 65.0 no
C3' C3 C4 . . 82(2) no
C3' C3 H3b . . 88.5 no
C3' C3 H3a . . 160.4 no
C4 C3 H3b . . 113.5 no
C4 C3 H3a . . 104.2 no
H3b C3 H3a . . 105.3 no
C2 C3' C2' . . 35.5(9) no
C2 C3' C3 . . 95(2) no
C2 C3' C4 . . 127(2) no
C2 C3' H3b . . 116.1 no
C2' C3' C3 . . 59(2) no
C2' C3' C4 . . 108(2) no
C2' C3' H3b . . 96.3 no
C3 C3' C4 . . 74(2) no
C3 C3' H3b . . 56.5 no
C4 C3' H3b . . 100.1 no
C3 C4 C3' . . 24.0(10) no
C3 C4 C4a . . 114.2(7) no
C3 C4 H4b . . 105.3 no
C3 C4 H4a . . 109.7 no
C3' C4 C4a . . 109.0(10) no
C3' C4 H4b . . 87.3 no
C3' C4 H4a . . 130.4 no
C4a C4 H4b . . 111.3 no
C4a C4 H4a . . 110.3 no
H4b C4 H4a . . 105.6 no
Ru1 C4a C4 . . 127.4(4) no
Ru1 C4a C5 . . 68.9(3) no
Ru1 C4a C8a . . 70.9(3) no
C4 C4a C5 . . 121.2(6) no
C4 C4a C8a . . 121.2(5) no
C5 C4a C8a . . 117.4(5) no
Ru1 C5 C4a . . 72.7(3) no
Ru1 C5 C6 . . 72.0(4) no
Ru1 C5 H5 . . 130.0 no
C4a C5 C6 . . 123.7(6) no
C4a C5 H5 . . 118.1 no
C6 C5 H5 . . 118.1 no
Ru1 C6 C5 . . 71.5(3) no
Ru1 C6 C7 . . 70.6(3) no
Ru1 C6 H6 . . 130.3 no
C5 C6 C7 . . 119.9(6) no
C5 C6 H6 . . 120.1 no
C7 C6 H6 . . 120.1 no
Ru1 C7 C6 . . 71.3(3) no
Ru1 C7 C8 . . 71.3(3) no
Ru1 C7 H7 . . 129.7 no
C6 C7 C8 . . 119.8(6) no
C6 C7 H7 . . 120.1 no
C8 C7 H7 . . 120.1 no
Ru1 C8a C1 . . 128.0(3) no
Ru1 C8a C4a . . 71.6(3) no
Ru1 C8a C8 . . 69.6(3) no
C1 C8a C4a . . 120.6(5) no
C1 C8a C8 . . 119.8(5) no
C4a C8a C8 . . 119.5(5) no
Ru1 C8 C7 . . 70.2(3) no
Ru1 C8 C8a . . 71.8(3) no
Ru1 C8 H8 . . 130.5 no
C7 C8 C8a . . 119.8(6) no
C7 C8 H8 . . 120.1 no
C8a C8 H8 . . 120.1 no

loop_
_geom_bond_atom_site_label_1
_geom_bond_atom_site_label_2
_geom_bond_site_symmetry_1
_geom_bond_site_symmetry_2
_geom_bond_distance
_geom_bond_publ_flag
Ru1 Ru1 . 3 3.6785(9) yes
Ru1 Cl1 . . 2.3970(10) yes
Ru1 Cl2 . . 2.4380(10) yes
Ru1 Cl2 . 3 2.4400(10) yes
Ru1 C4a . . 2.190(4) yes
Ru1 C5 . . 2.139(5) yes
Ru1 C6 . . 2.145(5) yes
Ru1 C7 . . 2.136(5) yes
Ru1 C8a . . 2.180(4) yes
Ru1 C8 . . 2.151(5) yes
C1 C2 . . 1.510(10) no
C1 C2' . . 1.520(10) no
C1 C8a . . 1.503(7) no
C1 H1a . . .95 no
C1 H1b . . .99 no
C2 C2' . . .86(2) no
C2 C3 . . 1.460(10) no
C2 C3' . . 1.26(2) no
C2 H2b . . 1.04 no
C2 H2a . . .93 no
C2' C3 . . 1.28(2) no
C2' C3' . . 1.48(2) no
C2' H2a . . 1.27 no
C2' H3a . . 1.26 no
C3 C3' . . .63(3) no
C3 C4 . . 1.510(10) no
C3 H3b . . .91 no
C3 H3a . . 1.04 no
C3' C4 . . 1.550(10) no
C3' H3b . . 1.09 no
C4 C4a . . 1.520(8) no
C4 H4b . . .96 no
C4 H4a . . .98 no
C4a C5 . . 1.425(8) no
C4a C8a . . 1.404(6) no
C5 C6 . . 1.340(10) no
C5 H5 . . .95 no
C6 C7 . . 1.400(10) no
C6 H6 . . .95 no
C7 C8 . . 1.413(9) no
C7 H7 . . .95 no
C8a C8 . . 1.432(7) no
C8 H8 . . .95 no

loop_
_geom_torsion_atom_site_label_1
_geom_torsion_atom_site_label_2
_geom_torsion_atom_site_label_3
_geom_torsion_atom_site_label_4
_geom_torsion_site_symmetry_2
_geom_torsion_site_symmetry_3
_geom_torsion_site_symmetry_4
_geom_torsion
_geom_torsion_publ_flag
Ru1 Ru1 C4a C4 3 3 3 63.8(7) no
Ru1 Ru1 C4a C5 3 3 3 177.6(3) no
Ru1 Ru1 C4a C8a 3 3 3 -51.4(5) no
Ru1 Ru1 C5 C4a 3 3 3 -176.5(5) no
Ru1 Ru1 C5 C6 3 3 3 48.1(9) no
Ru1 Ru1 C6 C5 3 3 3 -164.5(3) no
Ru1 Ru1 C6 C7 3 3 3 63.1(4) no
Ru1 Ru1 C7 C6 3 3 3 -135.6(4) no
Ru1 Ru1 C7 C8 3 3 3 92.5(4) no
Ru1 Ru1 C8a C1 3 3 3 43.0(5) no
Ru1 Ru1 C8a C4a 3 3 3 157.9(3) no
Ru1 Ru1 C8a C8 3 3 3 -69.4(3) no
Ru1 Ru1 C8 C7 3 3 3 -100.0(4) no
Ru1 Ru1 C8 C8a 3 3 3 127.6(3) no
Ru1 Cl2 Ru1 Cl1 . 3 3 87.73(5) no
Ru1 Cl2 Ru1 Cl2 . 3 3 0.0000 no
Ru1 Cl2 Ru1 C4a . 3 3 -177.9(4) no
Ru1 Cl2 Ru1 C5 . 3 3 177.7(2) no
Ru1 Cl2 Ru1 C6 . 3 3 -158.6(3) no
Ru1 Cl2 Ru1 C7 . 3 3 -121.0(2) no
Ru1 Cl2 Ru1 C8a . 3 3 -78.0(2) no
Ru1 Cl2 Ru1 C8 . 3 3 -89.6(2) no
Ru1 Cl2 Ru1 Cl1 3 3 3 -87.51(5) no
Ru1 Cl2 Ru1 Cl2 3 3 . 0.0000 no
Ru1 Cl2 Ru1 C4a 3 3 3 179.3(2) no
Ru1 Cl2 Ru1 C5 3 3 3 -175.6(4) no
Ru1 Cl2 Ru1 C6 3 3 3 82.4(5) no
Ru1 Cl2 Ru1 C7 3 3 3 83.8(2) no
Ru1 Cl2 Ru1 C8a 3 3 3 150.40(10) no
Ru1 Cl2 Ru1 C8 3 3 3 111.8(2) no
Ru1 C4a C4 C3 . . . 92.7(9) no
Ru1 C4a C4 C3' . . . 68.0(10) no
Ru1 C4a C5 C6 . . . -53.4(5) no
Ru1 C4a C8a C1 . . . -123.8(4) no
Ru1 C4a C8a C8 . . . 52.4(4) no
Ru1 C5 C4a C4 . . . -121.8(5) no
Ru1 C5 C4a C8a . . . 53.4(4) no
Ru1 C5 C6 C7 . . . -53.5(5) no
Ru1 C6 C5 C4a . . . 53.7(5) no
Ru1 C6 C7 C8 . . . -54.4(5) no
Ru1 C7 C6 C5 . . . 53.9(5) no
Ru1 C7 C8 C8a . . . -53.9(4) no
Ru1 C8a C1 C2 . . . -66.6(9) no
Ru1 C8a C1 C2' . . . -103.0(10) no
Ru1 C8a C4a C4 . . . 122.8(5) no
Ru1 C8a C4a C5 . . . -52.5(4) no
Ru1 C8a C8 C7 . . . 53.2(4) no
Ru1 C8 C7 C6 . . . 54.4(5) no
Ru1 C8 C8a C1 . . . 122.9(4) no
Ru1 C8 C8a C4a . . . -53.4(4) no
Cl1 Ru1 Ru1 Cl1 . 3 3 180.0000 no
Cl1 Ru1 Ru1 Cl2 . 3 . -90.15(6) no
Cl1 Ru1 Ru1 Cl2 . 3 3 89.85(6) no
Cl1 Ru1 Ru1 C4a . 3 3 88.2(4) no
Cl1 Ru1 Ru1 C5 . 3 3 -97.4(7) no
Cl1 Ru1 Ru1 C6 . 3 3 -60.8(3) no
Cl1 Ru1 Ru1 C7 . 3 3 -25.3(2) no
Cl1 Ru1 Ru1 C8a . 3 3 52.4(2) no
Cl1 Ru1 Ru1 C8 . 3 3 15.0(2) no
Cl1 Ru1 C4a C4 . . . 26.5(5) no
Cl1 Ru1 C4a C5 . . . -87.4(4) no
Cl1 Ru1 C4a C8a . . . 141.7(3) no
Cl1 Ru1 C5 C4a . . . 94.6(3) no
Cl1 Ru1 C5 C6 . . . -130.0(4) no
Cl1 Ru1 C6 C5 . . . 56.8(4) no
Cl1 Ru1 C6 C7 . . . -170.9(3) no
Cl1 Ru1 C7 C6 . . . 17.4(7) no
Cl1 Ru1 C7 C8 . . . 149.3(3) no
Cl1 Ru1 C8a C1 . . . 68.0(5) no
Cl1 Ru1 C8a C4a . . . -46.9(3) no
Cl1 Ru1 C8a C8 . . . -179.6(3) no
Cl1 Ru1 C8 C7 . . . -131.3(5) no
Cl1 Ru1 C8 C8a . . . 1.1(7) no
Cl2 Ru1 Ru1 Cl2 . 3 3 180.0000 no
Cl2 Ru1 Ru1 C4a . 3 3 178.4(4) no
Cl2 Ru1 Ru1 C5 . 3 3 -7.2(7) no
Cl2 Ru1 Ru1 C6 . 3 3 29.3(3) no
Cl2 Ru1 Ru1 C7 . 3 3 64.8(2) no
Cl2 Ru1 Ru1 C8a . 3 3 142.5(2) no
Cl2 Ru1 Ru1 C8 . 3 3 105.1(2) no
Cl2 Ru1 Cl2 Ru1 . 3 3 0.0000 no
Cl2 Ru1 C4a C4 . . . -62.6(5) no
Cl2 Ru1 C4a C5 . . . -176.4(3) no
Cl2 Ru1 C4a C8a . . . 52.6(3) no
Cl2 Ru1 C5 C4a . . . 7.4(7) no
Cl2 Ru1 C5 C6 . . . 142.9(4) no
Cl2 Ru1 C6 C5 . . . -134.2(5) no
Cl2 Ru1 C6 C7 . . . -1.9(8) no
Cl2 Ru1 C7 C6 . . . 179.2(3) no
Cl2 Ru1 C7 C8 . . . -48.9(4) no
Cl2 Ru1 C8a C1 . . . -19.4(5) no
Cl2 Ru1 C8a C4a . . . -134.4(3) no
Cl2 Ru1 C8a C8 . . . 93.0(3) no
Cl2 Ru1 C8 C7 . . . 139.4(4) no
Cl2 Ru1 C8 C8a . . . -88.2(3) no
Cl2 Ru1 Ru1 Cl2 3 . 3 180.0000 no
Cl2 Ru1 Ru1 C4a 3 . . 1.6(4) no
Cl2 Ru1 Ru1 C5 3 . . -172.8(7) no
Cl2 Ru1 Ru1 C6 3 . . 150.7(3) no
Cl2 Ru1 Ru1 C7 3 . . 115.2(2) no
Cl2 Ru1 Ru1 C8a 3 . . 37.5(2) no
Cl2 Ru1 Ru1 C8 3 . . 74.9(2) no
Cl2 Ru1 Cl2 Ru1 3 3 . 0.0000 no
Cl2 Ru1 C4a C4 3 3 3 -119.7(6) no
Cl2 Ru1 C4a C5 3 3 3 -5.9(7) no
Cl2 Ru1 C4a C8a 3 3 3 125.1(4) no
Cl2 Ru1 C5 C4a 3 3 3 177.8(3) no
Cl2 Ru1 C5 C6 3 3 3 42.4(5) no
Cl2 Ru1 C6 C5 3 3 3 -145.7(4) no
Cl2 Ru1 C6 C7 3 3 3 81.9(4) no
Cl2 Ru1 C7 C6 3 3 3 -99.2(4) no
Cl2 Ru1 C7 C8 3 3 3 129.0(4) no
Cl2 Ru1 C8a C1 3 3 3 95.1(5) no
Cl2 Ru1 C8a C4a 3 3 3 -149.9(3) no
Cl2 Ru1 C8a C8 3 3 3 -17.3(5) no
Cl2 Ru1 C8 C7 3 3 3 -56.9(4) no
Cl2 Ru1 C8 C8a 3 3 3 170.7(3) no
C1 C2 C2' C3 . . . 126.0(10) no
C1 C2 C2' C3' . . . 122.0(10) no
C1 C2 C3 C2' . . . -57(2) no
C1 C2 C3 C3' . . . 115(3) no
C1 C2 C3 C4 . . . 53(2) no
C1 C2 C3' C2' . . . -70(2) no
C1 C2 C3' C3 . . . -77(4) no
C1 C2 C3' C4 . . . -3(4) no
C1 C2' C2 C3 . . . -126.0(10) no
C1 C2' C2 C3' . . . -122.0(10) no
C1 C2' C3 C2 . . . 64(2) no
C1 C2' C3 C3' . . . 57(4) no
C1 C2' C3 C4 . . . -27(3) no
C1 C2' C3' C2 . . . 57.0(10) no
C1 C2' C3' C3 . . . -131(3) no
C1 C2' C3' C4 . . . -73(3) no
C1 C8a Ru1 C4a . . . 114.9(6) no
C1 C8a Ru1 C5 . . . 145.3(6) no
C1 C8a Ru1 C6 . . . -179.3(6) no
C1 C8a Ru1 C7 . . . -141.8(6) no
C1 C8a Ru1 C8 . . . -112.4(6) no
C1 C8a C4a C4 . . . -1.1(7) no
C1 C8a C4a C5 . . . -176.3(4) no
C1 C8a C8 C7 . . . 176.1(5) no
C2 C1 C2' C3 . . . -70(2) no
C2 C1 C2' C3' . . . -48.0(10) no
C2 C1 C8a C4a . . . 23.3(9) no
C2 C1 C8a C8 . . . -153.0(8) no
C2 C2' C1 C8a . . . 98(2) no
C2 C2' C3 C3' . . . -7(3) no
C2 C2' C3 C4 . . . -92(2) no
C2 C2' C3' C3 . . . 172(4) no
C2 C2' C3' C4 . . . -130(3) no
C2 C3 C2' C3' . . . 7(3) no
C2 C3 C3' C2' . . . -5(2) no
C2 C3 C3' C4 . . . -128(2) no
C2 C3 C4 C3' . . . 51(3) no
C2 C3 C4 C4a . . . -31(2) no
C2 C3' C2' C3 . . . -172(4) no
C2 C3' C3 C2' . . . 5(2) no
C2 C3' C3 C4 . . . 128(2) no
C2 C3' C4 C3 . . . -84(3) no
C2 C3' C4 C4a . . . 24(3) no
C2' C1 C2 C3 . . . 50(2) no
C2' C1 C2 C3' . . . 76(2) no
C2' C1 C8a C4a . . . -13.0(10) no
C2' C1 C8a C8 . . . 171.0(10) no
C2' C2 C1 C8a . . . -98(2) no
C2' C2 C3 C3' . . . 172(4) no
C2' C2 C3 C4 . . . 110(2) no
C2' C2 C3' C3 . . . -7(3) no
C2' C2 C3' C4 . . . 67(3) no
C2' C3 C2 C3' . . . -172(4) no
C2' C3 C3' C4 . . . -123.0(10) no
C2' C3 C4 C3' . . . 92(3) no
C2' C3 C4 C4a . . . 11(2) no
C2' C3' C2 C3 . . . 7(3) no
C2' C3' C3 C4 . . . 123.0(10) no
C2' C3' C4 C3 . . . -49(2) no
C2' C3' C4 C4a . . . 58(2) no
C3 C2 C1 C8a . . . -48(2) no
C3 C2 C2' C3' . . . -3(2) no
C3 C2 C3' C4 . . . 74(3) no
C3 C2' C1 C8a . . . 28(3) no
C3 C2' C2 C3' . . . 3(2) no
C3 C2' C3' C4 . . . 58(2) no
C3 C3' C4 C4a . . . 108(3) no
C3 C4 C4a C5 . . . 178.9(8) no
C3 C4 C4a C8a . . . 4.0(10) no
C3' C2 C1 C8a . . . -21(2) no
C3' C2 C3 C4 . . . -62(3) no
C3' C2' C1 C8a . . . 49(2) no
C3' C2' C3 C4 . . . -85(3) no
C3' C3 C4 C4a . . . -81(3) no
C3' C4 C4a C5 . . . 154.0(10) no
C3' C4 C4a C8a . . . -21.0(10) no
C4 C4a Ru1 C5 . . . 113.8(7) no
C4 C4a Ru1 C6 . . . 140.5(6) no
C4 C4a Ru1 C7 . . . 177.6(6) no
C4 C4a Ru1 C8a . . . -115.2(6) no
C4 C4a Ru1 C8 . . . -144.7(6) no
C4 C4a C5 C6 . . . -175.2(5) no
C4 C4a C8a C8 . . . 175.2(5) no
C4a Ru1 Ru1 C4a . 3 3 180.0000 no
C4a Ru1 Ru1 C5 . 3 3 -5.6(8) no
C4a Ru1 Ru1 C6 . 3 3 31.0(5) no
C4a Ru1 Ru1 C7 . 3 3 66.4(4) no
C4a Ru1 Ru1 C8a . 3 3 144.2(4) no
C4a Ru1 Ru1 C8 . 3 3 106.7(4) no
C4a Ru1 C5 C6 . . . 135.4(6) no
C4a Ru1 C6 C5 . . . -28.0(3) no
C4a Ru1 C6 C7 . . . 104.4(4) no
C4a Ru1 C7 C6 . . . -65.6(4) no
C4a Ru1 C7 C8 . . . 66.3(4) no
C4a Ru1 C8a C8 . . . -132.6(5) no
C4a Ru1 C8 C7 . . . -103.7(4) no
C4a Ru1 C8 C8a . . . 28.7(3) no
C4a C5 Ru1 C6 . . . -135.4(6) no
C4a C5 Ru1 C7 . . . -105.8(4) no
C4a C5 Ru1 C8a . . . -29.7(3) no
C4a C5 Ru1 C8 . . . -67.9(4) no
C4a C5 C6 C7 . . . 0.2(9) no
C4a C8a Ru1 C5 . . . 30.4(4) no
C4a C8a Ru1 C6 . . . 65.7(4) no
C4a C8a Ru1 C7 . . . 103.3(4) no
C4a C8a Ru1 C8 . . . 132.6(5) no
C4a C8a C8 C7 . . . -0.2(7) no
C5 Ru1 Ru1 C5 . 3 3 180.0000 no
C5 Ru1 Ru1 C6 . 3 3 -143.4(8) no
C5 Ru1 Ru1 C7 . 3 3 -108.0(8) no
C5 Ru1 Ru1 C8a . 3 3 -30.2(8) no
C5 Ru1 Ru1 C8 . 3 3 -67.7(8) no
C5 Ru1 C4a C8a . . . -131.0(5) no
C5 Ru1 C6 C7 . . . 132.3(6) no
C5 Ru1 C7 C6 . . . -28.4(4) no
C5 Ru1 C7 C8 . . . 103.4(4) no
C5 Ru1 C8a C8 . . . -102.3(4) no
C5 Ru1 C8 C7 . . . -65.5(4) no
C5 Ru1 C8 C8a . . . 66.9(4) no
C5 C4a Ru1 C6 . . . 26.7(4) no
C5 C4a Ru1 C7 . . . 63.8(4) no
C5 C4a Ru1 C8a . . . 131.0(5) no
C5 C4a Ru1 C8 . . . 101.5(4) no
C5 C4a C8a C8 . . . -0.1(6) no
C5 C6 Ru1 C7 . . . -132.3(6) no
C5 C6 Ru1 C8a . . . -64.6(4) no
C5 C6 Ru1 C8 . . . -102.6(4) no
C5 C6 C7 C8 . . . -0.4(9) no
C6 Ru1 Ru1 C6 . 3 3 -180.0000 no
C6 Ru1 Ru1 C7 . 3 3 -144.5(3) no
C6 Ru1 Ru1 C8a . 3 3 -66.8(3) no
C6 Ru1 Ru1 C8 . 3 3 -104.2(3) no
C6 Ru1 C4a C8a . . . -104.3(4) no
C6 Ru1 C7 C8 . . . 131.9(6) no
C6 Ru1 C8a C8 . . . -66.9(4) no
C6 Ru1 C8 C7 . . . -29.5(4) no
C6 Ru1 C8 C8a . . . 102.9(4) no
C6 C5 Ru1 C7 . . . 29.6(4) no
C6 C5 Ru1 C8a . . . 105.7(4) no
C6 C5 Ru1 C8 . . . 67.5(4) no
C6 C5 C4a C8a . . . 0.1(8) no
C6 C7 Ru1 C8a . . . -102.4(4) no
C6 C7 Ru1 C8 . . . -131.9(6) no
C6 C7 C8 C8a . . . 0.4(8) no
C7 Ru1 Ru1 C7 . 3 3 180.0000 no
C7 Ru1 Ru1 C8a . 3 3 -102.3(3) no
C7 Ru1 Ru1 C8 . 3 3 -139.7(2) no
C7 Ru1 C4a C8a . . . -67.2(4) no
C7 Ru1 C8a C8 . . . -29.4(4) no
C7 Ru1 C8 C8a . . . 132.4(6) no
C7 C6 Ru1 C8a . . . 67.8(4) no
C7 C6 Ru1 C8 . . . 29.8(4) no
C7 C8 Ru1 C8a . . . -132.4(6) no
C8a Ru1 Ru1 C8a . 3 3 -180.0000 no
C8a Ru1 Ru1 C8 . 3 3 142.6(2) no
C8a Ru1 C7 C8 . . . 29.5(4) no
C8a C4a Ru1 C8 . . . -29.5(3) no
C8 Ru1 Ru1 C8 . 3 3 180.0000 no
